data_4306884
loop_
_publ_author_name
'Weiming Gao'
'Jesper Ekstr\"om'
'Jianhui Liu'
'Changneng Chen'
'Lars Eriksson'
'Linhong Weng'
'Bj\"orn \%Akermark'
'Licheng Sun'

_publ_section_title
;
Binuclear Iron-Sulfur Complexes with Bidentate Phosphine Ligands as
Active Site Models of Fe-Hydrogenase and Their Catalytic Proton Reduction
;
_journal_name_full 'Inorganic Chemistry'
_journal_page_first 1981
_journal_page_last 1991
_journal_paper_doi 10.1021/ic0610278
_journal_volume 46
_journal_year 2007
_chemical_formula_sum 'C34 H33 Fe2 N O4 P2 S2'
_chemical_formula_weight 757.37
_chemical_name_systematic
; 
 ? 
;
_space_group_IT_number 14
_symmetry_cell_setting monoclinic
_symmetry_space_group_name_Hall '-P 2ybc'
_symmetry_space_group_name_H-M 'P 1 21/c 1'
_atom_sites_solution_hydrogens geom
_atom_sites_solution_primary direct
_atom_sites_solution_secondary difmap
_audit_creation_method SHELXL-97
_cell_angle_alpha 90.00
_cell_angle_beta 98.837(3)
_cell_angle_gamma 90.00
_cell_formula_units_Z 4
_cell_length_a 21.5441(10)
_cell_length_b 9.7792(4)
_cell_length_c 16.8278(7)
_cell_measurement_temperature 273(2)
_cell_volume 3503.3(3)
_computing_structure_refinement 'SHELXL-97 (Sheldrick, 1997)'
_computing_structure_solution 'SHELXS-97 (Sheldrick, 1990)'
_diffrn_ambient_temperature 273(2)
_diffrn_measured_fraction_theta_full 0.987
_diffrn_measured_fraction_theta_max 0.987
_diffrn_radiation_monochromator graphite
_diffrn_radiation_source 'fine-focus sealed tube'
_diffrn_radiation_type MoK\a
_diffrn_radiation_wavelength 0.71073
_diffrn_reflns_av_R_equivalents 0.0316
_diffrn_reflns_av_sigmaI/netI 0.0352
_diffrn_reflns_limit_h_max 27
_diffrn_reflns_limit_h_min -27
_diffrn_reflns_limit_k_max 12
_diffrn_reflns_limit_k_min -12
_diffrn_reflns_limit_l_max 20
_diffrn_reflns_limit_l_min -21
_diffrn_reflns_number 24548
_diffrn_reflns_theta_full 26.81
_diffrn_reflns_theta_max 26.81
_diffrn_reflns_theta_min 2.29
_exptl_absorpt_coefficient_mu 1.076
_exptl_crystal_density_diffrn 1.436
_exptl_crystal_density_method 'not measured'
_exptl_crystal_F_000 1560
_refine_diff_density_max 1.042
_refine_diff_density_min -0.526
_refine_diff_density_rms 0.082
_refine_ls_extinction_method none
_refine_ls_goodness_of_fit_ref 0.999
_refine_ls_hydrogen_treatment mixed
_refine_ls_matrix_type full
_refine_ls_number_parameters 401
_refine_ls_number_reflns 7404
_refine_ls_number_restraints 0
_refine_ls_restrained_S_all 0.999
_refine_ls_R_factor_all 0.0657
_refine_ls_R_factor_gt 0.0437
_refine_ls_shift/su_max 0.001
_refine_ls_shift/su_mean 0.000
_refine_ls_structure_factor_coef Fsqd
_refine_ls_weighting_details 'calc w=1/[\s^2^(Fo^2^)+(0.1000P)^2^+0.0000P] where P=(Fo^2^+2Fc^2^)/3'
_refine_ls_weighting_scheme calc
_refine_ls_wR_factor_gt 0.1285
_refine_ls_wR_factor_ref 0.1492
_reflns_number_gt 5376
_reflns_number_total 7404
_reflns_threshold_expression >2sigma(I)
_cod_data_source_file ic0610278si20061025_095018.cif
_cod_data_source_block gwm
_cod_database_code 4306884

loop_
_symmetry_equiv_pos_as_xyz
'x, y, z'
'-x, y+1/2, -z+1/2'
'-x, -y, -z'
'x, -y-1/2, z-1/2'

loop_
_atom_site_label
_atom_site_type_symbol
_atom_site_fract_x
_atom_site_fract_y
_atom_site_fract_z
_atom_site_U_iso_or_equiv
_atom_site_adp_type
_atom_site_occupancy
_atom_site_symmetry_multiplicity
_atom_site_calc_flag
_atom_site_refinement_flags
_atom_site_disorder_assembly
_atom_site_disorder_group
Fe1 Fe 0.28160(2) 0.66016(5) 0.46486(2) 0.04776(15) Uani 1 1 d . . .
Fe2 Fe 0.170577(19) 0.59014(4) 0.41536(2) 0.04754(15) Uani 1 1 d . . .
P2 P 0.17038(3) 0.66851(8) 0.29028(5) 0.04389(19) Uani 1 1 d . . .
P1 P 0.31092(3) 0.72279(8) 0.35063(4) 0.04437(19) Uani 1 1 d . . .
S2 S 0.25435(4) 0.46061(8) 0.39688(4) 0.0480(2) Uani 1 1 d . . .
S1 S 0.21504(4) 0.58835(9) 0.54591(5) 0.0566(2) Uani 1 1 d . . .
C10 C 0.25024(13) 0.6846(3) 0.26398(17) 0.0463(7) Uani 1 1 d . . .
H10A H 0.2611 0.5998 0.2394 0.056 Uiso 1 1 calc R . .
H10B H 0.2502 0.7567 0.2244 0.056 Uiso 1 1 calc R . .
C20 C 0.38035(14) 0.6418(3) 0.32103(19) 0.0521(7) Uani 1 1 d . . .
O4 O 0.25017(14) 0.9388(3) 0.50062(17) 0.0829(8) Uani 1 1 d . . .
C4 C 0.26269(17) 0.8290(4) 0.4862(2) 0.0595(8) Uani 1 1 d . . .
C28 C 0.13074(14) 0.5617(3) 0.20816(18) 0.0493(7) Uani 1 1 d . . .
C15 C 0.33221(15) 0.9018(3) 0.3424(2) 0.0542(8) Uani 1 1 d . . .
N1 N 0.27112(16) 0.3256(3) 0.54608(18) 0.0702(8) Uani 1 1 d . . .
C21 C 0.41406(15) 0.5437(3) 0.3680(2) 0.0585(8) Uani 1 1 d . . .
H21A H 0.4007 0.5147 0.4152 0.070 Uiso 1 1 calc R . .
O3 O 0.08092(15) 0.7836(4) 0.46140(19) 0.1067(11) Uani 1 1 d . . .
C3 C 0.11685(17) 0.7131(4) 0.4415(2) 0.0666(9) Uani 1 1 d . . .
C27 C 0.15888(16) 0.5099(4) 0.1465(2) 0.0635(9) Uani 1 1 d . . .
H27A H 0.2013 0.5261 0.1457 0.076 Uiso 1 1 calc R . .
C14 C 0.29369(19) 0.9971(4) 0.2993(2) 0.0657(9) Uani 1 1 d . . .
H14A H 0.2552 0.9697 0.2709 0.079 Uiso 1 1 calc R . .
C22 C 0.46761(16) 0.4880(4) 0.3454(3) 0.0730(10) Uani 1 1 d . . .
H22A H 0.4898 0.4211 0.3773 0.088 Uiso 1 1 calc R . .
C16 C 0.38924(18) 0.9441(4) 0.3852(2) 0.0736(10) Uani 1 1 d . . .
H16A H 0.4154 0.8820 0.4160 0.088 Uiso 1 1 calc R . .
C19 C 0.40100(17) 0.6820(4) 0.2508(2) 0.0722(11) Uani 1 1 d . . .
H19A H 0.3785 0.7475 0.2181 0.087 Uiso 1 1 calc R . .
O1 O 0.07864(16) 0.3693(4) 0.3985(2) 0.1122(11) Uani 1 1 d . . .
C23 C 0.06843(16) 0.5333(4) 0.2078(2) 0.0720(10) Uani 1 1 d . . .
H23A H 0.0488 0.5655 0.2496 0.086 Uiso 1 1 calc R . .
C26 C 0.1244(2) 0.4339(4) 0.0859(2) 0.0774(11) Uani 1 1 d . . .
H26A H 0.1439 0.3988 0.0447 0.093 Uiso 1 1 calc R . .
O2 O 0.40296(15) 0.6732(4) 0.5664(2) 0.1141(13) Uani 1 1 d . . .
C18 C 0.4550(2) 0.6258(5) 0.2284(3) 0.0914(14) Uani 1 1 d . . .
H18A H 0.4684 0.6530 0.1809 0.110 Uiso 1 1 calc R . .
C2 C 0.35618(18) 0.6613(4) 0.5250(2) 0.0699(10) Uani 1 1 d . . .
C1 C 0.11458(18) 0.4567(4) 0.4037(2) 0.0697(10) Uani 1 1 d . . .
C17 C 0.48819(18) 0.5302(5) 0.2767(3) 0.0839(12) Uani 1 1 d . . .
H17A H 0.5249 0.4939 0.2627 0.101 Uiso 1 1 calc R . .
C25 C 0.0624(2) 0.4102(4) 0.0859(2) 0.0780(12) Uani 1 1 d . . .
H25A H 0.0393 0.3611 0.0441 0.094 Uiso 1 1 calc R . .
C8 C 0.3666(2) 0.1893(5) 0.5860(3) 0.1037(16) Uani 1 1 d . . .
H8A H 0.3528 0.1464 0.6322 0.124 Uiso 1 1 calc R . .
H8B H 0.3522 0.1336 0.5391 0.124 Uiso 1 1 calc R . .
C24 C 0.03423(19) 0.4581(5) 0.1469(3) 0.0833(12) Uani 1 1 d . . .
H24A H -0.0081 0.4403 0.1478 0.100 Uiso 1 1 calc R . .
C12 C 0.3678(3) 1.1723(5) 0.3379(3) 0.0922(15) Uani 1 1 d . . .
H12A H 0.3802 1.2632 0.3358 0.111 Uiso 1 1 calc R . .
C7 C 0.3377(2) 0.3340(4) 0.5739(3) 0.0837(12) Uani 1 1 d . . .
H7A H 0.3450 0.3837 0.6244 0.100 Uiso 1 1 calc R . .
H7B H 0.3578 0.3837 0.5349 0.100 Uiso 1 1 calc R . .
C9 C 0.4338(4) 0.1965(9) 0.5983(5) 0.196(4) Uani 1 1 d . . .
H9A H 0.4509 0.1059 0.6055 0.294 Uiso 1 1 calc R . .
H9B H 0.4481 0.2502 0.6453 0.294 Uiso 1 1 calc R . .
H9C H 0.4475 0.2381 0.5523 0.294 Uiso 1 1 calc R . .
C13 C 0.3116(3) 1.1340(4) 0.2976(3) 0.0839(13) Uani 1 1 d . . .
H13A H 0.2850 1.1979 0.2690 0.101 Uiso 1 1 calc R . .
C11 C 0.4069(2) 1.0813(5) 0.3816(3) 0.0950(15) Uani 1 1 d . . .
H11A H 0.4453 1.1103 0.4092 0.114 Uiso 1 1 calc R . .
C29 C 0.13642(14) 0.8377(3) 0.2638(2) 0.0530(8) Uani 1 1 d . . .
C6 C 0.25312(19) 0.3059(3) 0.4617(2) 0.0654(9) Uani 1 1 d . . .
H6A H 0.2109 0.2684 0.4527 0.079 Uiso 1 1 calc R . .
H6B H 0.2808 0.2379 0.4441 0.079 Uiso 1 1 calc R . .
C30 C 0.10670(18) 0.8672(4) 0.1868(2) 0.0728(10) Uani 1 1 d . . .
H30A H 0.1013 0.7997 0.1474 0.087 Uiso 1 1 calc R . .
C34 C 0.1425(2) 0.9410(4) 0.3209(3) 0.0789(11) Uani 1 1 d . . .
H34A H 0.1608 0.9222 0.3735 0.095 Uiso 1 1 calc R . .
C31 C 0.0848(2) 1.0001(5) 0.1690(3) 0.0938(15) Uani 1 1 d . . .
H31A H 0.0648 1.0211 0.1175 0.113 Uiso 1 1 calc R . .
C32 C 0.0925(3) 1.0977(5) 0.2259(4) 0.1052(18) Uani 1 1 d . . .
H32A H 0.0773 1.1853 0.2133 0.126 Uiso 1 1 calc R . .
C33 C 0.1218(3) 1.0709(5) 0.3003(4) 0.1016(16) Uani 1 1 d . . .
H33A H 0.1281 1.1407 0.3382 0.122 Uiso 1 1 calc R . .
C5 C 0.22952(19) 0.4096(4) 0.5816(2) 0.0668(9) Uiso 1 1 d . . .
H5A H 0.2450 0.4134 0.6388 0.080 Uiso 1 1 calc R . .
H5B H 0.1892 0.3635 0.5753 0.080 Uiso 1 1 calc R . .

loop_
_atom_site_aniso_label
_atom_site_aniso_U_11
_atom_site_aniso_U_22
_atom_site_aniso_U_33
_atom_site_aniso_U_23
_atom_site_aniso_U_13
_atom_site_aniso_U_12
Fe1 0.0440(3) 0.0547(3) 0.0450(2) -0.00345(19) 0.00827(18) 0.0057(2)
Fe2 0.0414(2) 0.0515(3) 0.0519(3) 0.00097(19) 0.01427(19) 0.00670(19)
P2 0.0367(4) 0.0452(4) 0.0502(4) 0.0002(3) 0.0083(3) 0.0030(3)
P1 0.0365(4) 0.0483(4) 0.0490(4) -0.0041(3) 0.0087(3) 0.0014(3)
S2 0.0478(4) 0.0493(4) 0.0487(4) 0.0011(3) 0.0128(3) 0.0089(3)
S1 0.0625(5) 0.0621(5) 0.0486(4) 0.0008(4) 0.0197(4) 0.0116(4)
C10 0.0383(15) 0.0523(17) 0.0487(16) -0.0011(13) 0.0086(12) -0.0009(13)
C20 0.0411(16) 0.0575(19) 0.0589(18) -0.0100(15) 0.0114(14) 0.0015(15)
O4 0.095(2) 0.0630(17) 0.097(2) -0.0261(14) 0.0353(17) 0.0007(15)
C4 0.061(2) 0.060(2) 0.0609(19) -0.0099(16) 0.0218(16) -0.0038(17)
C28 0.0440(16) 0.0488(17) 0.0537(17) 0.0021(13) 0.0029(13) -0.0025(13)
C15 0.0544(19) 0.0507(18) 0.0627(19) -0.0109(15) 0.0258(15) -0.0075(15)
N1 0.084(2) 0.0693(19) 0.0596(17) 0.0153(14) 0.0179(15) 0.0229(17)
C21 0.0441(17) 0.058(2) 0.073(2) -0.0019(17) 0.0087(15) 0.0034(16)
O3 0.090(2) 0.132(3) 0.103(2) -0.009(2) 0.0306(17) 0.064(2)
C3 0.056(2) 0.081(3) 0.064(2) 0.0029(18) 0.0128(16) 0.018(2)
C27 0.0540(19) 0.074(2) 0.063(2) -0.0138(17) 0.0090(16) -0.0099(18)
C14 0.076(2) 0.053(2) 0.069(2) -0.0034(17) 0.0171(18) -0.0088(18)
C22 0.0462(19) 0.067(2) 0.106(3) 0.000(2) 0.0126(19) 0.0131(17)
C16 0.059(2) 0.077(3) 0.086(3) -0.016(2) 0.0174(19) -0.016(2)
C19 0.061(2) 0.089(3) 0.071(2) 0.0049(19) 0.0244(18) 0.018(2)
O1 0.081(2) 0.088(2) 0.172(3) 0.004(2) 0.031(2) -0.0304(19)
C23 0.0445(18) 0.086(3) 0.084(3) -0.012(2) 0.0056(17) -0.0092(19)
C26 0.077(3) 0.083(3) 0.071(2) -0.014(2) 0.008(2) -0.014(2)
O2 0.070(2) 0.157(3) 0.102(2) -0.032(2) -0.0285(18) 0.021(2)
C18 0.078(3) 0.119(4) 0.088(3) 0.004(3) 0.046(2) 0.021(3)
C2 0.060(2) 0.086(3) 0.060(2) -0.0137(18) -0.0019(17) 0.014(2)
C1 0.054(2) 0.072(2) 0.086(3) 0.005(2) 0.0184(18) 0.001(2)
C17 0.053(2) 0.082(3) 0.122(4) -0.008(3) 0.032(2) 0.020(2)
C25 0.081(3) 0.080(3) 0.066(2) -0.006(2) -0.011(2) -0.024(2)
C8 0.091(4) 0.110(4) 0.103(4) 0.001(3) -0.007(3) 0.033(3)
C24 0.053(2) 0.094(3) 0.098(3) -0.014(2) -0.001(2) -0.017(2)
C12 0.128(4) 0.057(3) 0.104(3) -0.028(2) 0.056(3) -0.035(3)
C7 0.093(3) 0.082(3) 0.076(3) 0.012(2) 0.012(2) 0.015(2)
C9 0.140(7) 0.186(8) 0.238(10) -0.004(7) -0.043(7) 0.026(6)
C13 0.122(4) 0.048(2) 0.088(3) -0.0060(19) 0.035(3) -0.011(2)
C11 0.085(3) 0.096(4) 0.112(4) -0.047(3) 0.041(3) -0.044(3)
C29 0.0403(16) 0.0484(18) 0.072(2) 0.0063(15) 0.0152(14) 0.0054(14)
C6 0.082(2) 0.0490(19) 0.069(2) 0.0086(16) 0.0211(18) 0.0140(18)
C30 0.065(2) 0.073(2) 0.084(3) 0.023(2) 0.0191(19) 0.018(2)
C34 0.077(3) 0.052(2) 0.108(3) -0.007(2) 0.015(2) 0.0133(19)
C31 0.086(3) 0.093(3) 0.107(4) 0.050(3) 0.030(3) 0.031(3)
C32 0.097(4) 0.063(3) 0.165(5) 0.035(3) 0.051(4) 0.032(3)
C33 0.103(4) 0.056(3) 0.146(5) -0.004(3) 0.022(3) 0.019(2)

loop_
_atom_type_symbol
_atom_type_description
_atom_type_scat_dispersion_real
_atom_type_scat_dispersion_imag
_atom_type_scat_source
C C 0.0033 0.0016 'International Tables Vol C Tables 4.2.6.8 and 6.1.1.4'
H H 0.0000 0.0000 'International Tables Vol C Tables 4.2.6.8 and 6.1.1.4'
N N 0.0061 0.0033 'International Tables Vol C Tables 4.2.6.8 and 6.1.1.4'
O O 0.0106 0.0060 'International Tables Vol C Tables 4.2.6.8 and 6.1.1.4'
P P 0.1023 0.0942 'International Tables Vol C Tables 4.2.6.8 and 6.1.1.4'
S S 0.1246 0.1234 'International Tables Vol C Tables 4.2.6.8 and 6.1.1.4'
Fe Fe 0.3463 0.8444 'International Tables Vol C Tables 4.2.6.8 and 6.1.1.4'

loop_
_geom_angle_atom_site_label_1
_geom_angle_atom_site_label_2
_geom_angle_atom_site_label_3
_geom_angle
_geom_angle_site_symmetry_1
_geom_angle_site_symmetry_3
_geom_angle_publ_flag
C4 Fe1 C2 95.53(17) . . ?
C4 Fe1 P1 91.37(12) . . ?
C2 Fe1 P1 98.09(14) . . ?
C4 Fe1 S1 88.84(11) . . ?
C2 Fe1 S1 105.39(14) . . ?
P1 Fe1 S1 156.40(4) . . ?
C4 Fe1 S2 148.79(12) . . ?
C2 Fe1 S2 115.66(13) . . ?
P1 Fe1 S2 83.51(3) . . ?
S1 Fe1 S2 84.15(3) . . ?
C4 Fe1 Fe2 94.91(12) . . ?
C2 Fe1 Fe2 158.87(14) . . ?
P1 Fe1 Fe2 99.97(3) . . ?
S1 Fe1 Fe2 56.52(3) . . ?
S2 Fe1 Fe2 56.15(2) . . ?
C1 Fe2 C3 93.88(18) . . ?
C1 Fe2 P2 104.24(13) . . ?
C3 Fe2 P2 95.39(12) . . ?
C1 Fe2 S1 106.40(13) . . ?
C3 Fe2 S1 87.69(12) . . ?
P2 Fe2 S1 148.92(4) . . ?
C1 Fe2 S2 96.70(13) . . ?
C3 Fe2 S2 168.20(13) . . ?
P2 Fe2 S2 87.07(3) . . ?
S1 Fe2 S2 84.34(3) . . ?
C1 Fe2 Fe1 147.08(13) . . ?
C3 Fe2 Fe1 111.05(13) . . ?
P2 Fe2 Fe1 94.75(3) . . ?
S1 Fe2 Fe1 55.78(3) . . ?
S2 Fe2 Fe1 57.19(2) . . ?
C28 P2 C29 102.00(15) . . ?
C28 P2 C10 102.17(14) . . ?
C29 P2 C10 102.48(14) . . ?
C28 P2 Fe2 116.52(11) . . ?
C29 P2 Fe2 118.68(11) . . ?
C10 P2 Fe2 112.76(10) . . ?
C15 P1 C20 99.76(15) . . ?
C15 P1 C10 106.95(15) . . ?
C20 P1 C10 101.98(14) . . ?
C15 P1 Fe1 116.33(10) . . ?
C20 P1 Fe1 118.31(11) . . ?
C10 P1 Fe1 111.79(10) . . ?
C6 S2 Fe2 106.83(13) . . ?
C6 S2 Fe1 115.05(12) . . ?
Fe2 S2 Fe1 66.66(3) . . ?
C5 S1 Fe1 113.59(13) . . ?
C5 S1 Fe2 110.27(12) . . ?
Fe1 S1 Fe2 67.69(3) . . ?
P1 C10 P2 113.68(15) . . ?
C21 C20 C19 118.6(3) . . ?
C21 C20 P1 121.8(2) . . ?
C19 C20 P1 119.6(3) . . ?
O4 C4 Fe1 179.5(4) . . ?
C23 C28 C27 117.8(3) . . ?
C23 C28 P2 117.4(3) . . ?
C27 C28 P2 124.7(2) . . ?
C14 C15 C16 119.0(3) . . ?
C14 C15 P1 123.5(3) . . ?
C16 C15 P1 117.4(3) . . ?
C5 N1 C6 113.9(3) . . ?
C5 N1 C7 119.5(3) . . ?
C6 N1 C7 115.9(3) . . ?
C20 C21 C22 120.4(4) . . ?
O3 C3 Fe2 174.7(4) . . ?
C28 C27 C26 120.4(3) . . ?
C15 C14 C13 120.9(4) . . ?
C17 C22 C21 120.5(4) . . ?
C15 C16 C11 119.2(4) . . ?
C20 C19 C18 120.8(4) . . ?
C28 C23 C24 121.5(4) . . ?
C25 C26 C27 120.6(4) . . ?
C17 C18 C19 119.5(4) . . ?
O2 C2 Fe1 173.8(4) . . ?
O1 C1 Fe2 178.1(4) . . ?
C22 C17 C18 120.2(3) . . ?
C24 C25 C26 119.8(4) . . ?
C9 C8 C7 110.6(6) . . ?
C25 C24 C23 119.8(4) . . ?
C13 C12 C11 121.6(4) . . ?
N1 C7 C8 110.6(4) . . ?
C12 C13 C14 119.1(4) . . ?
C12 C11 C16 120.1(4) . . ?
C30 C29 C34 118.5(3) . . ?
C30 C29 P2 121.7(3) . . ?
C34 C29 P2 119.8(3) . . ?
N1 C6 S2 116.5(2) . . ?
C29 C30 C31 119.0(4) . . ?
C33 C34 C29 120.4(4) . . ?
C32 C31 C30 120.5(5) . . ?
C33 C32 C31 121.1(4) . . ?
C32 C33 C34 120.4(5) . . ?
N1 C5 S1 119.7(3) . . ?

loop_
_geom_bond_atom_site_label_1
_geom_bond_atom_site_label_2
_geom_bond_distance
_geom_bond_site_symmetry_2
_geom_bond_publ_flag
Fe1 C4 1.751(4) . ?
Fe1 C2 1.762(4) . ?
Fe1 P1 2.2005(9) . ?
Fe1 S1 2.2384(9) . ?
Fe1 S2 2.2923(9) . ?
Fe1 Fe2 2.5044(6) . ?
Fe2 C1 1.767(4) . ?
Fe2 C3 1.770(4) . ?
Fe2 P2 2.2393(9) . ?
Fe2 S1 2.2579(9) . ?
Fe2 S2 2.2652(8) . ?
P2 C28 1.835(3) . ?
P2 C29 1.836(3) . ?
P2 C10 1.848(3) . ?
P1 C15 1.821(3) . ?
P1 C20 1.828(3) . ?
P1 C10 1.841(3) . ?
S2 C6 1.868(3) . ?
S1 C5 1.859(4) . ?
C20 C21 1.378(5) . ?
C20 C19 1.382(5) . ?
O4 C4 1.142(4) . ?
C28 C23 1.370(5) . ?
C28 C27 1.376(5) . ?
C15 C14 1.378(5) . ?
C15 C16 1.389(5) . ?
N1 C5 1.414(5) . ?
N1 C6 1.426(4) . ?
N1 C7 1.440(5) . ?
C21 C22 1.381(5) . ?
O3 C3 1.126(4) . ?
C27 C26 1.383(5) . ?
C14 C13 1.394(5) . ?
C22 C17 1.365(6) . ?
C16 C11 1.398(6) . ?
C19 C18 1.390(5) . ?
O1 C1 1.147(5) . ?
C23 C24 1.379(5) . ?
C26 C25 1.356(6) . ?
O2 C2 1.140(4) . ?
C18 C17 1.366(6) . ?
C25 C24 1.355(6) . ?
C8 C9 1.432(9) . ?
C8 C7 1.548(6) . ?
C12 C13 1.348(6) . ?
C12 C11 1.361(7) . ?
C29 C30 1.385(5) . ?
C29 C34 1.387(5) . ?
C30 C31 1.399(6) . ?
C34 C33 1.374(6) . ?
C31 C32 1.343(7) . ?
C32 C33 1.338(7) . ?

loop_
_geom_torsion_atom_site_label_1
_geom_torsion_atom_site_label_2
_geom_torsion_atom_site_label_3
_geom_torsion_atom_site_label_4
_geom_torsion
_geom_torsion_site_symmetry_1
_geom_torsion_site_symmetry_2
_geom_torsion_site_symmetry_3
_geom_torsion_site_symmetry_4
_geom_torsion_publ_flag
C4 Fe1 Fe2 C1 -150.4(3) . . . . ?
C2 Fe1 Fe2 C1 -31.0(4) . . . . ?
P1 Fe1 Fe2 C1 117.4(2) . . . . ?
S1 Fe1 Fe2 C1 -65.0(2) . . . . ?
S2 Fe1 Fe2 C1 42.2(2) . . . . ?
C4 Fe1 Fe2 C3 -13.64(17) . . . . ?
C2 Fe1 Fe2 C3 105.7(4) . . . . ?
P1 Fe1 Fe2 C3 -105.91(13) . . . . ?
S1 Fe1 Fe2 C3 71.70(13) . . . . ?
S2 Fe1 Fe2 C3 178.94(13) . . . . ?
C4 Fe1 Fe2 P2 84.00(12) . . . . ?
C2 Fe1 Fe2 P2 -156.6(3) . . . . ?
P1 Fe1 Fe2 P2 -8.26(4) . . . . ?
S1 Fe1 Fe2 P2 169.34(4) . . . . ?
S2 Fe1 Fe2 P2 -83.42(3) . . . . ?
C4 Fe1 Fe2 S1 -85.34(12) . . . . ?
C2 Fe1 Fe2 S1 34.1(3) . . . . ?
P1 Fe1 Fe2 S1 -177.60(4) . . . . ?
S2 Fe1 Fe2 S1 107.24(4) . . . . ?
C4 Fe1 Fe2 S2 167.42(12) . . . . ?
C2 Fe1 Fe2 S2 -73.2(3) . . . . ?
P1 Fe1 Fe2 S2 75.15(3) . . . . ?
S1 Fe1 Fe2 S2 -107.24(4) . . . . ?
C1 Fe2 P2 C28 -13.27(17) . . . . ?
C3 Fe2 P2 C28 -108.67(17) . . . . ?
S1 Fe2 P2 C28 156.86(12) . . . . ?
S2 Fe2 P2 C28 82.91(12) . . . . ?
Fe1 Fe2 P2 C28 139.63(11) . . . . ?
C1 Fe2 P2 C29 109.27(17) . . . . ?
C3 Fe2 P2 C29 13.87(17) . . . . ?
S1 Fe2 P2 C29 -80.60(14) . . . . ?
S2 Fe2 P2 C29 -154.56(12) . . . . ?
Fe1 Fe2 P2 C29 -97.84(12) . . . . ?
C1 Fe2 P2 C10 -130.96(17) . . . . ?
C3 Fe2 P2 C10 133.64(17) . . . . ?
S1 Fe2 P2 C10 39.17(13) . . . . ?
S2 Fe2 P2 C10 -34.78(11) . . . . ?
Fe1 Fe2 P2 C10 21.93(11) . . . . ?
C4 Fe1 P1 C15 21.70(18) . . . . ?
C2 Fe1 P1 C15 -74.09(18) . . . . ?
S1 Fe1 P1 C15 111.93(15) . . . . ?
S2 Fe1 P1 C15 170.82(13) . . . . ?
Fe2 Fe1 P1 C15 116.93(13) . . . . ?
C4 Fe1 P1 C20 140.47(17) . . . . ?
C2 Fe1 P1 C20 44.68(18) . . . . ?
S1 Fe1 P1 C20 -129.30(14) . . . . ?
S2 Fe1 P1 C20 -70.40(12) . . . . ?
Fe2 Fe1 P1 C20 -124.30(12) . . . . ?
C4 Fe1 P1 C10 -101.55(16) . . . . ?
C2 Fe1 P1 C10 162.67(17) . . . . ?
S1 Fe1 P1 C10 -11.32(16) . . . . ?
S2 Fe1 P1 C10 47.58(11) . . . . ?
Fe2 Fe1 P1 C10 -6.31(11) . . . . ?
C1 Fe2 S2 C6 -47.86(18) . . . . ?
C3 Fe2 S2 C6 105.7(6) . . . . ?
P2 Fe2 S2 C6 -151.87(13) . . . . ?
S1 Fe2 S2 C6 58.04(13) . . . . ?
Fe1 Fe2 S2 C6 110.56(13) . . . . ?
C1 Fe2 S2 Fe1 -158.43(13) . . . . ?
C3 Fe2 S2 Fe1 -4.8(6) . . . . ?
P2 Fe2 S2 Fe1 97.57(3) . . . . ?
S1 Fe2 S2 Fe1 -52.53(3) . . . . ?
C4 Fe1 S2 C6 -123.2(3) . . . . ?
C2 Fe1 S2 C6 59.1(2) . . . . ?
P1 Fe1 S2 C6 154.95(14) . . . . ?
S1 Fe1 S2 C6 -45.22(14) . . . . ?
Fe2 Fe1 S2 C6 -98.42(14) . . . . ?
C4 Fe1 S2 Fe2 -24.8(2) . . . . ?
C2 Fe1 S2 Fe2 157.49(15) . . . . ?
P1 Fe1 S2 Fe2 -106.63(3) . . . . ?
S1 Fe1 S2 Fe2 53.21(3) . . . . ?
C4 Fe1 S1 C5 -160.07(18) . . . . ?
C2 Fe1 S1 C5 -64.66(19) . . . . ?
P1 Fe1 S1 C5 109.17(16) . . . . ?
S2 Fe1 S1 C5 50.38(14) . . . . ?
Fe2 Fe1 S1 C5 103.26(14) . . . . ?
C4 Fe1 S1 Fe2 96.67(12) . . . . ?
C2 Fe1 S1 Fe2 -167.91(13) . . . . ?
P1 Fe1 S1 Fe2 5.91(10) . . . . ?
S2 Fe1 S1 Fe2 -52.87(3) . . . . ?
C1 Fe2 S1 C5 41.07(18) . . . . ?
C3 Fe2 S1 C5 134.43(19) . . . . ?
P2 Fe2 S1 C5 -128.96(15) . . . . ?
S2 Fe2 S1 C5 -54.27(14) . . . . ?
Fe1 Fe2 S1 C5 -108.04(14) . . . . ?
C1 Fe2 S1 Fe1 149.10(13) . . . . ?
C3 Fe2 S1 Fe1 -117.53(13) . . . . ?
P2 Fe2 S1 Fe1 -20.93(7) . . . . ?
S2 Fe2 S1 Fe1 53.76(3) . . . . ?
C15 P1 C10 P2 -105.73(18) . . . . ?
C20 P1 C10 P2 150.04(17) . . . . ?
Fe1 P1 C10 P2 22.7(2) . . . . ?
C28 P2 C10 P1 -156.19(17) . . . . ?
C29 P2 C10 P1 98.41(19) . . . . ?
Fe2 P2 C10 P1 -30.3(2) . . . . ?
C15 P1 C20 C21 127.3(3) . . . . ?
C10 P1 C20 C21 -122.9(3) . . . . ?
Fe1 P1 C20 C21 0.2(3) . . . . ?
C15 P1 C20 C19 -50.9(3) . . . . ?
C10 P1 C20 C19 58.9(3) . . . . ?
Fe1 P1 C20 C19 -178.1(3) . . . . ?
C2 Fe1 C4 O4 -89(59) . . . . ?
P1 Fe1 C4 O4 173(100) . . . . ?
S1 Fe1 C4 O4 17(59) . . . . ?
S2 Fe1 C4 O4 93(59) . . . . ?
Fe2 Fe1 C4 O4 73(59) . . . . ?
C29 P2 C28 C23 -72.0(3) . . . . ?
C10 P2 C28 C23 -177.8(3) . . . . ?
Fe2 P2 C28 C23 58.9(3) . . . . ?
C29 P2 C28 C27 107.0(3) . . . . ?
C10 P2 C28 C27 1.2(3) . . . . ?
Fe2 P2 C28 C27 -122.1(3) . . . . ?
C20 P1 C15 C14 128.1(3) . . . . ?
C10 P1 C15 C14 22.3(3) . . . . ?
Fe1 P1 C15 C14 -103.4(3) . . . . ?
C20 P1 C15 C16 -54.9(3) . . . . ?
C10 P1 C15 C16 -160.7(3) . . . . ?
Fe1 P1 C15 C16 73.6(3) . . . . ?
C19 C20 C21 C22 0.6(5) . . . . ?
P1 C20 C21 C22 -177.7(3) . . . . ?
C1 Fe2 C3 O3 40(4) . . . . ?
P2 Fe2 C3 O3 144(4) . . . . ?
S1 Fe2 C3 O3 -67(4) . . . . ?
S2 Fe2 C3 O3 -114(4) . . . . ?
Fe1 Fe2 C3 O3 -118(4) . . . . ?
C23 C28 C27 C26 1.1(5) . . . . ?
P2 C28 C27 C26 -177.9(3) . . . . ?
C16 C15 C14 C13 0.7(5) . . . . ?
P1 C15 C14 C13 177.6(3) . . . . ?
C20 C21 C22 C17 0.6(6) . . . . ?
C14 C15 C16 C11 -1.8(5) . . . . ?
P1 C15 C16 C11 -178.9(3) . . . . ?
C21 C20 C19 C18 -0.7(6) . . . . ?
P1 C20 C19 C18 177.6(3) . . . . ?
C27 C28 C23 C24 -1.5(6) . . . . ?
P2 C28 C23 C24 177.6(3) . . . . ?
C28 C27 C26 C25 0.5(6) . . . . ?
C20 C19 C18 C17 -0.4(7) . . . . ?
C4 Fe1 C2 O2 9(4) . . . . ?
P1 Fe1 C2 O2 101(4) . . . . ?
S1 Fe1 C2 O2 -81(4) . . . . ?
S2 Fe1 C2 O2 -172(4) . . . . ?
Fe2 Fe1 C2 O2 -110(4) . . . . ?
C3 Fe2 C1 O1 -86(11) . . . . ?
P2 Fe2 C1 O1 177(100) . . . . ?
S1 Fe2 C1 O1 2(11) . . . . ?
S2 Fe2 C1 O1 88(11) . . . . ?
Fe1 Fe2 C1 O1 54(11) . . . . ?
C21 C22 C17 C18 -1.7(7) . . . . ?
C19 C18 C17 C22 1.6(7) . . . . ?
C27 C26 C25 C24 -1.8(7) . . . . ?
C26 C25 C24 C23 1.4(7) . . . . ?
C28 C23 C24 C25 0.2(7) . . . . ?
C5 N1 C7 C8 134.6(4) . . . . ?
C6 N1 C7 C8 -83.0(4) . . . . ?
C9 C8 C7 N1 168.7(5) . . . . ?
C11 C12 C13 C14 -1.5(7) . . . . ?
C15 C14 C13 C12 1.0(6) . . . . ?
C13 C12 C11 C16 0.3(7) . . . . ?
C15 C16 C11 C12 1.4(6) . . . . ?
C28 P2 C29 C30 -18.4(3) . . . . ?
C10 P2 C29 C30 87.1(3) . . . . ?
Fe2 P2 C29 C30 -147.9(3) . . . . ?
C28 P2 C29 C34 164.2(3) . . . . ?
C10 P2 C29 C34 -90.3(3) . . . . ?
Fe2 P2 C29 C34 34.7(3) . . . . ?
C5 N1 C6 S2 65.6(4) . . . . ?
C7 N1 C6 S2 -79.0(4) . . . . ?
Fe2 S2 C6 N1 -73.7(3) . . . . ?
Fe1 S2 C6 N1 -2.1(3) . . . . ?
C34 C29 C30 C31 1.0(6) . . . . ?
P2 C29 C30 C31 -176.5(3) . . . . ?
C30 C29 C34 C33 -2.6(6) . . . . ?
P2 C29 C34 C33 174.9(4) . . . . ?
C29 C30 C31 C32 0.0(7) . . . . ?
C30 C31 C32 C33 0.8(8) . . . . ?
C31 C32 C33 C34 -2.5(9) . . . . ?
C29 C34 C33 C32 3.4(8) . . . . ?
C6 N1 C5 S1 -59.5(4) . . . . ?
C7 N1 C5 S1 83.6(4) . . . . ?
Fe1 S1 C5 N1 -11.3(3) . . . . ?
Fe2 S1 C5 N1 62.5(3) . . . . ?
